data_2312839
loop_
_publ_author_name
'Kamin, Ashlyn A.'
'Le, Phuong H.'
'Brannan, E. J.'
'Gannon, Paige M.'
'Krajewski, Sebastian'
'Kaminsky, Werner'
'Xiao, Dianne J.'

_publ_section_title
;
 Synthesis and crystal structures of a family of bimetallic complexes with
 phenyl-substituted bridging tetraoxolene ligands.
;
_journal_coeditor_code QF3068
_journal_issue 6
_journal_name_full 'Acta crystallographica. Section C, Structural chemistry'
_journal_paper_doi 10.1107/S2053229625003584
_journal_volume 81
_journal_year 2025
_chemical_formula_iupac '[Fe2 (C18 H10 O4) (C18 H18 N4)2] (B F4)2'
_chemical_formula_moiety 'C54 H46 Fe2 N8 O4 2+, 2(B F4 -)'
_chemical_formula_sum 'C54 H46 B2 F8 Fe2 N8 O4'
_chemical_formula_weight 1156.31
_chemical_name_systematic
'(\m~2~-3,6-Dioxo-2,5-diphenylcyclohexa-1,4-diene-1,4-diolato)bis[{tris[(pyridin-2-yl)methyl]amine}iron(II) bis(tetrafluoroborate)'
_space_group_IT_number 2
_space_group_name_Hall '-P 1'
_space_group_name_H-M_alt 'P -1'
_symmetry_cell_setting triclinic
_symmetry_Int_Tables_number 2
_symmetry_space_group_name_Hall '-P 1'
_symmetry_space_group_name_H-M 'P -1'
_atom_sites_solution_hydrogens geom
_atom_sites_solution_primary dual
_atom_sites_solution_secondary difmap
_audit_conform_dict_location ftp://ftp.iucr.org/pub/cif_core.dic
_audit_conform_dict_name cif_core.dic
_audit_conform_dict_version 2.4.5
_audit_creation_date 2022-06-08T15:07:52-00:00
_audit_creation_method 'WinGX routine CIF_UPDATE'
_cell_angle_alpha 83.672(7)
_cell_angle_beta 74.388(7)
_cell_angle_gamma 71.152(7)
_cell_formula_units_Z 2
_cell_length_a 10.5990(10)
_cell_length_b 13.9435(15)
_cell_length_c 18.859(2)
_cell_measurement_reflns_used 2299
_cell_measurement_temperature 100(2)
_cell_measurement_theta_max 20.45
_cell_measurement_theta_min 2.19
_cell_measurement_wavelength 0.71073
_cell_volume 2539.5(5)
_computing_cell_refinement
;
SAINT (Bruker, 2016)
;
_computing_data_collection
;
APEX2 (Bruker, 2016)
;
_computing_data_reduction
;
SORTAV (Blessing, 1995)
;
_computing_molecular_graphics
;
ORTEP-3 for Windows (Farrugia, 2012)
;
_computing_publication_material
;
WinGX publication routines (Farrugia, 2012)
;
_computing_structure_refinement
;
SHELXL2014 (Sheldrick, 2015<i>b</i>)
;
_computing_structure_solution
;
SHELXS2013 (Sheldrick, 2008)
;
_diffrn_ambient_temperature 100(2)
_diffrn_detector 'APEX-II CCD'
_diffrn_measured_fraction_theta_full 1
_diffrn_measured_fraction_theta_max 1
_diffrn_measurement_device '\k-geometry diffractometer'
_diffrn_measurement_device_type 'Bruker APEXII'
_diffrn_measurement_method '\f or \w oscillation scans'
_diffrn_orient_matrix_UB_11 0.009264
_diffrn_orient_matrix_UB_12 -0.021198
_diffrn_orient_matrix_UB_13 -0.050582
_diffrn_orient_matrix_UB_21 -0.030376
_diffrn_orient_matrix_UB_22 0.072782
_diffrn_orient_matrix_UB_23 -0.016164
_diffrn_orient_matrix_UB_31 0.097894
_diffrn_orient_matrix_UB_32 0.000163
_diffrn_orient_matrix_UB_33 -0.014603
_diffrn_radiation_monochromator graphite
_diffrn_radiation_probe x-ray
_diffrn_radiation_type MoK\a
_diffrn_radiation_wavelength 0.71073
_diffrn_reflns_av_R_equivalents 0.1554
_diffrn_reflns_av_unetI/netI 0.2233
_diffrn_reflns_Laue_measured_fraction_full 1
_diffrn_reflns_Laue_measured_fraction_max 1
_diffrn_reflns_limit_h_max 12
_diffrn_reflns_limit_h_min -12
_diffrn_reflns_limit_k_max 16
_diffrn_reflns_limit_k_min -16
_diffrn_reflns_limit_l_max 21
_diffrn_reflns_limit_l_min -21
_diffrn_reflns_number 16692
_diffrn_reflns_point_group_measured_fraction_full 1
_diffrn_reflns_point_group_measured_fraction_max 1
_diffrn_reflns_theta_full 24.405
_diffrn_reflns_theta_max 24.405
_diffrn_reflns_theta_min 1.544
_diffrn_source 'sealed x-ray tube'
_diffrn_standards_number 0
_exptl_absorpt_coefficient_mu 0.657
_exptl_absorpt_correction_T_max 0.745
_exptl_absorpt_correction_T_min 0.666
_exptl_absorpt_correction_type multi-scan
_exptl_absorpt_process_details
;
(SADABS; Bruker, 2016)
;
_exptl_crystal_colour grey
_exptl_crystal_density_diffrn 1.512
_exptl_crystal_density_method 'not measured'
_exptl_crystal_description flake
_exptl_crystal_F_000 1184
_exptl_crystal_size_max 0.14
_exptl_crystal_size_mid 0.08
_exptl_crystal_size_min 0.03
_refine_diff_density_max 0.417
_refine_diff_density_min -0.486
_refine_diff_density_rms 0.077
_refine_ls_extinction_method none
_refine_ls_goodness_of_fit_ref 0.932
_refine_ls_hydrogen_treatment constr
_refine_ls_matrix_type full
_refine_ls_number_constraints 0
_refine_ls_number_parameters 808
_refine_ls_number_reflns 8358
_refine_ls_number_restraints 312
_refine_ls_restrained_S_all 0.944
_refine_ls_R_factor_all 0.1935
_refine_ls_R_factor_gt 0.0641
_refine_ls_shift/su_max 0.01
_refine_ls_shift/su_mean 0
_refine_ls_structure_factor_coef Fsqd
_refine_ls_weighting_details 'w=1/[\s^2^(Fo^2^)+(0.0476P)^2^] where P=(Fo^2^+2Fc^2^)/3'
_refine_ls_weighting_scheme calc
_refine_ls_wR_factor_gt 0.1055
_refine_ls_wR_factor_ref 0.1409
_reflns_Friedel_coverage 0
_reflns_number_gt 3574
_reflns_number_total 8358
_reflns_threshold_expression 'I > 2\s(I)'
_cod_data_source_file qf3068sup1.cif
_cod_data_source_block Fe2TPA2Ph2dhbqBF42
_cod_original_cell_volume 2539.6(5)
_cod_database_code 2312839
_shelx_estimated_absorpt_t_min 0.914
_shelx_estimated_absorpt_t_max 0.981
_shelx_shelxl_version_number 2014/7

loop_
_symmetry_equiv_pos_as_xyz
'x, y, z'
'-x, -y, -z'

loop_
_atom_site_label
_atom_site_type_symbol
_atom_site_fract_x
_atom_site_fract_y
_atom_site_fract_z
_atom_site_U_iso_or_equiv
_atom_site_adp_type
_atom_site_occupancy
_atom_site_site_symmetry_order
_atom_site_calc_flag
_atom_site_refinement_flags_posn
_atom_site_refinement_flags_adp
_atom_site_refinement_flags_occupancy
_atom_site_disorder_assembly
_atom_site_disorder_group
N1 N 0.2124(6) 0.2476(4) 0.6733(3) 0.0497(17) Uani 1 1 d D . . . .
C1 C 0.1380(8) 0.2237(5) 0.7479(3) 0.066(3) Uani 1 1 d D . . . .
H1A H 0.1815 0.1524 0.7618 0.08 Uiso 1 1 calc R U . . .
H1B H 0.143 0.268 0.784 0.08 Uiso 1 1 calc R U . . .
C2 C -0.0063(9) 0.2393(6) 0.7495(5) 0.069(3) Uani 1 1 d D U . . .
C3 C -0.1118(10) 0.2609(6) 0.8135(4) 0.082(3) Uani 1 1 d D U . . .
H3 H -0.0931 0.2695 0.8585 0.098 Uiso 1 1 calc R U . . .
C4 C -0.2412(10) 0.2694(7) 0.8109(5) 0.097(3) Uani 1 1 d D U . . .
H4 H -0.3136 0.2841 0.8545 0.116 Uiso 1 1 calc R U . . .
C5 C -0.2698(8) 0.2569(6) 0.7455(5) 0.087(3) Uani 1 1 d D U . . .
H5 H -0.3601 0.2614 0.7435 0.105 Uiso 1 1 calc R U . . .
C6 C -0.1594(8) 0.2373(5) 0.6824(4) 0.072(3) Uani 1 1 d D . . . .
H6 H -0.1766 0.2305 0.6366 0.086 Uiso 1 1 calc R U . . .
N2 N -0.0304(6) 0.2280(4) 0.6847(3) 0.0543(18) Uani 1 1 d D . . . .
C7 C 0.1704(7) 0.3571(5) 0.6580(3) 0.051(2) Uani 1 1 d D . . . .
H7A H 0.2246 0.3883 0.6782 0.061 Uiso 1 1 calc R U . . .
H7B H 0.0721 0.387 0.6829 0.061 Uiso 1 1 calc R U . . .
C8 C 0.1916(6) 0.3806(5) 0.5769(3) 0.0374(18) Uani 1 1 d D . . . .
C9 C 0.2163(6) 0.4691(5) 0.5461(4) 0.0416(19) Uani 1 1 d D . . . .
H9 H 0.2217 0.5171 0.5764 0.05 Uiso 1 1 calc R U . . .
C10 C 0.2331(7) 0.4879(5) 0.4715(4) 0.051(2) Uani 1 1 d D . . . .
H10 H 0.2495 0.5488 0.4495 0.061 Uiso 1 1 calc R U . . .
C11 C 0.2255(7) 0.4161(5) 0.4300(4) 0.052(2) Uani 1 1 d D . . . .
H11 H 0.2396 0.4258 0.3782 0.062 Uiso 1 1 calc R U . . .
C12 C 0.1976(6) 0.3299(5) 0.4636(4) 0.044(2) Uani 1 1 d D . . . .
H12 H 0.1878 0.2827 0.4344 0.053 Uiso 1 1 calc R U . . .
N3 N 0.1836(5) 0.3101(4) 0.5362(3) 0.0365(14) Uani 1 1 d D . . . .
C13 C 0.3626(8) 0.2046(5) 0.6601(4) 0.059(2) Uani 1 1 d D . . . .
H13A H 0.39 0.2103 0.7053 0.071 Uiso 1 1 calc R U . . .
H13B H 0.4068 0.2445 0.6203 0.071 Uiso 1 1 calc R U . . .
C14 C 0.4131(7) 0.0963(5) 0.6392(3) 0.043(2) Uani 1 1 d D . . . .
C15 C 0.5334(7) 0.0293(6) 0.6509(4) 0.053(2) Uani 1 1 d D . . . .
H15 H 0.5848 0.0496 0.6773 0.064 Uiso 1 1 calc R U . . .
C16 C 0.5794(6) -0.0666(6) 0.6245(3) 0.045(2) Uani 1 1 d D . . . .
H16 H 0.6637 -0.1126 0.6315 0.054 Uiso 1 1 calc R U . . .
C17 C 0.5027(6) -0.0962(5) 0.5876(3) 0.0397(19) Uani 1 1 d D . . . .
H17 H 0.5323 -0.1626 0.5689 0.048 Uiso 1 1 calc R U . . .
C18 C 0.3818(7) -0.0266(6) 0.5787(3) 0.043(2) Uani 1 1 d D . . . .
H18 H 0.3281 -0.0468 0.5538 0.052 Uiso 1 1 calc R U . . .
N4 N 0.3348(5) 0.0694(4) 0.6035(3) 0.0346(14) Uani 1 1 d D . . . .
N5 N 0.2618(9) 0.7884(8) 0.7753(5) 0.030(2) Uani 0.515(3) 1 d D U P A 1
C28 C 0.2722(16) 0.7355(9) 0.7096(7) 0.043(3) Uani 0.515(3) 1 d D . P A 1
H28A H 0.1794 0.7512 0.701 0.051 Uiso 0.515(3) 1 calc R U P A 1
H28B H 0.3304 0.7606 0.6662 0.051 Uiso 0.515(3) 1 calc R U P A 1
C29 C 0.3295(9) 0.6282(5) 0.7171(5) 0.040(3) Uani 0.515(3) 1 d DG . P A 1
C30 C 0.4065(10) 0.5628(8) 0.6596(4) 0.061(4) Uani 0.515(3) 1 d DG . P A 1
H30 H 0.4305 0.5893 0.611 0.074 Uiso 0.515(3) 1 calc R U P A 1
C31 C 0.4484(9) 0.4588(7) 0.6734(5) 0.059(4) Uani 0.515(3) 1 d DG . P A 1
H31 H 0.501 0.4141 0.6341 0.071 Uiso 0.515(3) 1 calc R U P A 1
C32 C 0.4134(8) 0.4201(5) 0.7445(5) 0.042(3) Uani 0.515(3) 1 d DG . P A 1
H32 H 0.442 0.349 0.7539 0.051 Uiso 0.515(3) 1 calc R U P A 1
C33 C 0.3364(8) 0.4855(6) 0.8020(4) 0.039(3) Uani 0.515(3) 1 d DG . P A 1
H33 H 0.3125 0.459 0.8506 0.047 Uiso 0.515(3) 1 calc R U P A 1
N6 N 0.2945(8) 0.5895(6) 0.7883(4) 0.028(2) Uani 0.515(3) 1 d DG . P A 1
C34 C 0.3994(12) 0.7861(13) 0.7778(8) 0.032(4) Uani 0.515(3) 1 d D . P A 1
H34A H 0.4229 0.8437 0.7477 0.038 Uiso 0.515(3) 1 calc R U P A 1
H34B H 0.4671 0.7227 0.7558 0.038 Uiso 0.515(3) 1 calc R U P A 1
C35 C 0.410(3) 0.792(2) 0.8547(10) 0.031(4) Uani 0.515(3) 1 d D U P A 1
C36 C 0.478(2) 0.8523(16) 0.8739(9) 0.041(4) Uani 0.515(3) 1 d D U P A 1
H36 H 0.5086 0.9004 0.8397 0.049 Uiso 0.515(3) 1 calc R U P A 1
C37 C 0.5003(14) 0.8405(11) 0.9431(8) 0.043(4) Uani 0.515(3) 1 d D U P A 1
H37 H 0.554 0.8757 0.9558 0.051 Uiso 0.515(3) 1 calc R U P A 1
C38 C 0.4435(16) 0.7768(12) 0.9948(9) 0.041(4) Uani 0.515(3) 1 d D U P A 1
H38 H 0.4556 0.7688 1.0434 0.049 Uiso 0.515(3) 1 calc R U P A 1
C39 C 0.369(6) 0.725(5) 0.9731(17) 0.035(2) Uani 0.515(3) 1 d D . P A 1
H39 H 0.3297 0.6818 1.0081 0.042 Uiso 0.515(3) 1 calc R U P A 1
N7 N 0.349(2) 0.7335(17) 0.9051(9) 0.021(3) Uani 0.515(3) 1 d D . P A 1
C40 C 0.1665(12) 0.8930(9) 0.7776(7) 0.049(3) Uani 0.515(3) 1 d D . P A 1
H40A H 0.2208 0.941 0.7693 0.058 Uiso 0.515(3) 1 calc R U P A 1
H40B H 0.1212 0.9032 0.7366 0.058 Uiso 0.515(3) 1 calc R U P A 1
C41 C 0.0596(8) 0.9177(6) 0.8469(4) 0.040(3) Uani 0.515(3) 1 d DG . P A 1
C42 C -0.0267(11) 1.0155(5) 0.8641(5) 0.079(4) Uani 0.515(3) 1 d DG U P A 1
H42 H -0.0136 1.0709 0.832 0.094 Uiso 0.515(3) 1 calc R U P A 1
C43 C -0.1322(11) 1.0322(6) 0.9282(6) 0.104(6) Uani 0.515(3) 1 d DG . P A 1
H43 H -0.1912 1.0991 0.9399 0.125 Uiso 0.515(3) 1 calc R U P A 1
C44 C -0.1513(11) 0.9512(7) 0.9751(5) 0.089(5) Uani 0.515(3) 1 d DG . P A 1
H44 H -0.2234 0.9627 1.019 0.107 Uiso 0.515(3) 1 calc R U P A 1
C45 C -0.0650(10) 0.8535(6) 0.9580(4) 0.048(3) Uani 0.515(3) 1 d DG . P A 1
H45 H -0.0781 0.7981 0.9901 0.058 Uiso 0.515(3) 1 calc R U P A 1
N8 N 0.0404(9) 0.8367(5) 0.8939(4) 0.028(2) Uani 0.515(3) 1 d DG U P A 1
N5B N 0.2149(10) 0.8443(8) 0.8106(6) 0.030(2) Uani 0.485(3) 1 d D . P A 2
C28B C 0.1877(14) 0.8277(9) 0.7418(6) 0.043(3) Uani 0.485(3) 1 d D . P A 2
H28C H 0.0877 0.8413 0.7484 0.051 Uiso 0.485(3) 1 calc R U P A 2
H28D H 0.2191 0.8743 0.7027 0.051 Uiso 0.485(3) 1 calc R U P A 2
C29B C 0.2604(11) 0.7236(5) 0.7207(5) 0.040(3) Uani 0.485(3) 1 d DG . P A 2
C30B C 0.3216(11) 0.6930(8) 0.6484(4) 0.061(4) Uani 0.485(3) 1 d DG . P A 2
H30B H 0.3169 0.7417 0.6091 0.074 Uiso 0.485(3) 1 calc R U P A 2
C31B C 0.3896(11) 0.5911(9) 0.6339(4) 0.059(4) Uani 0.485(3) 1 d DG . P A 2
H31B H 0.4315 0.5702 0.5845 0.071 Uiso 0.485(3) 1 calc R U P A 2
C32B C 0.3965(10) 0.5198(6) 0.6915(6) 0.042(3) Uani 0.485(3) 1 d DG . P A 2
H32B H 0.443 0.4502 0.6815 0.051 Uiso 0.485(3) 1 calc R U P A 2
C33B C 0.3353(9) 0.5505(6) 0.7637(5) 0.039(3) Uani 0.485(3) 1 d DG . P A 2
H33B H 0.34 0.5018 0.8031 0.047 Uiso 0.485(3) 1 calc R U P A 2
N6B N 0.2673(9) 0.6524(6) 0.7783(4) 0.028(2) Uani 0.485(3) 1 d DG . P A 2
C34B C 0.3613(12) 0.8340(13) 0.8006(8) 0.032(4) Uani 0.485(3) 1 d D . P A 2
H34C H 0.3775 0.8996 0.7828 0.038 Uiso 0.485(3) 1 calc R U P A 2
H34D H 0.4184 0.7828 0.7631 0.038 Uiso 0.485(3) 1 calc R U P A 2
C35B C 0.403(3) 0.803(3) 0.8720(11) 0.031(4) Uani 0.485(3) 1 d D . P A 2
C36B C 0.514(2) 0.8251(17) 0.8836(10) 0.041(4) Uani 0.485(3) 1 d D . P A 2
H36B H 0.5622 0.8623 0.8473 0.049 Uiso 0.485(3) 1 calc R U P A 2
C37B C 0.5535(15) 0.7931(12) 0.9481(8) 0.043(4) Uani 0.485(3) 1 d D . P A 2
H37B H 0.6261 0.811 0.9581 0.051 Uiso 0.485(3) 1 calc R U P A 2
C38B C 0.4855(17) 0.7338(13) 0.9989(9) 0.041(4) Uani 0.485(3) 1 d D . P A 2
H38B H 0.5155 0.7054 1.0419 0.049 Uiso 0.485(3) 1 calc R U P A 2
C39B C 0.373(6) 0.718(5) 0.984(2) 0.035(2) Uani 0.485(3) 1 d D . P A 2
H39B H 0.3198 0.6847 1.0206 0.042 Uiso 0.485(3) 1 calc R U P A 2
N7B N 0.332(2) 0.7474(19) 0.9208(10) 0.021(3) Uani 0.485(3) 1 d D . P A 2
C40B C 0.1264(12) 0.9392(10) 0.8464(8) 0.049(3) Uani 0.485(3) 1 d D . P A 2
H40C H 0.1005 0.9906 0.808 0.058 Uiso 0.485(3) 1 calc R U P A 2
H40D H 0.1799 0.9637 0.872 0.058 Uiso 0.485(3) 1 calc R U P A 2
C41B C 0.0005(8) 0.9315(7) 0.8997(5) 0.040(3) Uani 0.485(3) 1 d DG . P A 2
C42B C -0.1163(11) 1.0135(6) 0.9224(7) 0.079(4) Uani 0.485(3) 1 d DG . P A 2
H42B H -0.1198 1.0789 0.9009 0.094 Uiso 0.485(3) 1 calc R U P A 2
C43B C -0.2279(10) 0.9999(7) 0.9766(7) 0.104(6) Uani 0.485(3) 1 d DG . P A 2
H43B H -0.3077 1.056 0.9921 0.125 Uiso 0.485(3) 1 calc R U P A 2
C44B C -0.2228(9) 0.9042(8) 1.0081(6) 0.089(5) Uani 0.485(3) 1 d DG . P A 2
H44B H -0.2991 0.8948 1.0451 0.107 Uiso 0.485(3) 1 calc R U P A 2
C45B C -0.1060(10) 0.8221(6) 0.9853(5) 0.048(3) Uani 0.485(3) 1 d DG . P A 2
H45B H -0.1025 0.7567 1.0068 0.058 Uiso 0.485(3) 1 calc R U P A 2
N8B N 0.0056(8) 0.8357(6) 0.9311(5) 0.028(2) Uani 0.485(3) 1 d DG . P A 2
C19 C 0.0613(5) 0.0782(5) 0.4919(3) 0.0282(16) Uani 1 1 d . . . . .
C20 C 0.0255(5) 0.0208(4) 0.5648(3) 0.0254(15) Uani 1 1 d . . . . .
C21 C -0.0376(5) -0.0550(4) 0.5713(3) 0.0224(15) Uani 1 1 d . . . . .
C22 C -0.0750(5) -0.1087(5) 0.6421(3) 0.0252(16) Uani 1 1 d . . . . .
C23 C -0.1491(6) -0.0553(5) 0.7058(3) 0.0328(17) Uani 1 1 d . . . . .
H23 H -0.1738 0.0166 0.7039 0.039 Uiso 1 1 calc R U . . .
C24 C -0.1880(6) -0.1046(6) 0.7726(4) 0.0452(19) Uani 1 1 d . . . . .
H24 H -0.2408 -0.0669 0.8154 0.054 Uiso 1 1 calc R U . . .
C25 C -0.1481(7) -0.2100(6) 0.7752(4) 0.050(2) Uani 1 1 d . . . . .
H25 H -0.1731 -0.2449 0.8204 0.06 Uiso 1 1 calc R U . . .
C26 C -0.0726(6) -0.2641(5) 0.7128(4) 0.0423(19) Uani 1 1 d . . . . .
H26 H -0.0454 -0.3361 0.7154 0.051 Uiso 1 1 calc R U . . .
C27 C -0.0357(6) -0.2145(5) 0.6460(3) 0.0348(18) Uani 1 1 d . . . . .
H27 H 0.0162 -0.2526 0.6032 0.042 Uiso 1 1 calc R U . . .
C46 C 0.0078(5) 0.5643(4) 0.9366(3) 0.0224(15) Uani 1 1 d . . . . .
C47 C 0.0957(5) 0.5534(4) 0.9906(3) 0.0213(15) Uani 1 1 d . . . . .
C48 C 0.0869(5) 0.4916(4) 1.0526(3) 0.0209(15) Uani 1 1 d . . . . .
C49 C 0.1704(6) 0.4845(4) 1.1054(3) 0.0226(15) Uani 1 1 d . . . . .
C50 C 0.3083(6) 0.4787(5) 1.0825(3) 0.0343(17) Uani 1 1 d . . . . .
H50 H 0.351 0.4784 1.0313 0.041 Uiso 1 1 calc R U . . .
C51 C 0.3854(6) 0.4733(4) 1.1324(4) 0.0344(17) Uani 1 1 d . . . . .
H51 H 0.4799 0.469 1.1153 0.041 Uiso 1 1 calc R U . . .
C52 C 0.3252(6) 0.4741(5) 1.2069(4) 0.0418(19) Uani 1 1 d . . . . .
H52 H 0.3775 0.4698 1.2416 0.05 Uiso 1 1 calc R U . . .
C53 C 0.1877(6) 0.4812(5) 1.2301(3) 0.0429(19) Uani 1 1 d . . . . .
H53 H 0.145 0.4825 1.2813 0.052 Uiso 1 1 calc R U . . .
C54 C 0.1111(6) 0.4865(4) 1.1807(3) 0.0305(17) Uani 1 1 d . . . . .
H54 H 0.0164 0.4915 1.1983 0.037 Uiso 1 1 calc R U . . .
B2B B 0.3449(15) 0.3062(11) 0.8600(8) 0.038(5) Uani 0.434(4) 1 d D . P B 2
F5B F 0.3871(7) 0.3718(6) 0.8933(4) 0.039(2) Uani 0.434(4) 1 d D . P B 2
F6B F 0.3660(7) 0.3289(6) 0.7860(4) 0.037(2) Uani 0.434(4) 1 d D . P B 2
F8B F 0.2082(8) 0.3183(7) 0.8910(4) 0.049(3) Uani 0.434(4) 1 d D . P B 2
F7B F 0.4219(10) 0.2090(8) 0.8701(6) 0.044(3) Uani 0.434(4) 1 d D . P B 2
B2 B 0.3928(16) 0.1454(13) 0.8700(8) 0.065(6) Uani 0.566(4) 1 d D . P B 1
F5 F 0.4707(8) 0.0798(6) 0.9132(4) 0.088(3) Uani 0.566(4) 1 d D . P B 1
F6 F 0.4745(11) 0.1856(10) 0.8164(6) 0.129(5) Uani 0.566(4) 1 d D . P B 1
F7 F 0.2942(10) 0.2216(9) 0.9126(6) 0.112(4) Uani 0.566(4) 1 d D . P B 1
F8 F 0.3344(8) 0.0937(6) 0.8375(4) 0.086(3) Uani 0.566(4) 1 d D . P B 1
O1 O 0.1144(4) 0.1473(3) 0.4970(2) 0.0342(11) Uani 1 1 d . . . . .
O2 O 0.0630(4) 0.0446(3) 0.6169(2) 0.0320(11) Uani 1 1 d . . . . .
O3 O 0.0238(3) 0.6275(3) 0.8846(2) 0.0271(10) Uani 1 1 d . . . . .
O4 O 0.1758(4) 0.6105(3) 0.9724(2) 0.0307(11) Uani 1 1 d . . . . .
B1 B 0.6475(14) 0.2741(11) 0.5165(8) 0.034(4) Uani 0.526(8) 1 d D U P C 1
F1 F 0.5462(9) 0.2719(7) 0.4835(5) 0.058(3) Uani 0.526(8) 1 d D . P C 1
F2 F 0.7043(15) 0.1777(9) 0.5399(10) 0.085(7) Uani 0.526(8) 1 d D . P C 1
F3 F 0.5878(8) 0.3370(6) 0.5753(5) 0.055(3) Uani 0.526(8) 1 d D . P C 1
F4 F 0.7436(7) 0.3088(6) 0.4666(6) 0.062(3) Uani 0.526(8) 1 d D . P C 1
B1B B 0.6604(16) 0.2492(15) 0.5455(8) 0.034(4) Uani 0.474(8) 1 d D . P C 2
F1B F 0.5418(12) 0.3047(14) 0.5256(6) 0.132(8) Uani 0.474(8) 1 d D . P C 2
F2B F 0.707(2) 0.1597(12) 0.5102(12) 0.099(8) Uani 0.474(8) 1 d D . P C 2
F3B F 0.6325(8) 0.2289(7) 0.6198(4) 0.049(3) Uani 0.474(8) 1 d D . P C 2
F4B F 0.7611(11) 0.2936(8) 0.5239(6) 0.083(4) Uani 0.474(8) 1 d D . P C 2
Fe1 Fe 0.14297(9) 0.17394(7) 0.59381(5) 0.0367(3) Uani 1 1 d . . . . .
Fe2 Fe 0.18015(9) 0.69981(7) 0.88119(5) 0.0362(3) Uani 1 1 d . . . . .

loop_
_atom_site_aniso_label
_atom_site_aniso_U_11
_atom_site_aniso_U_22
_atom_site_aniso_U_33
_atom_site_aniso_U_23
_atom_site_aniso_U_13
_atom_site_aniso_U_12
N1 0.092(5) 0.048(4) 0.031(4) 0.015(3) -0.023(3) -0.050(4)
C1 0.140(8) 0.049(6) 0.030(5) 0.012(4) -0.020(5) -0.060(6)
C2 0.108(6) 0.045(5) 0.054(5) 0.007(4) 0.009(5) -0.052(5)
C3 0.139(7) 0.054(5) 0.051(5) 0.007(4) 0.011(5) -0.059(5)
C4 0.135(7) 0.067(6) 0.075(6) -0.005(5) 0.034(6) -0.061(6)
C5 0.093(6) 0.071(6) 0.097(6) -0.010(5) 0.019(5) -0.058(5)
C6 0.081(6) 0.057(6) 0.076(6) -0.012(5) 0.023(5) -0.053(5)
N2 0.078(5) 0.053(4) 0.042(4) -0.004(3) 0.005(4) -0.049(4)
C7 0.089(6) 0.048(5) 0.038(5) 0.012(4) -0.022(4) -0.052(5)
C8 0.048(4) 0.036(5) 0.036(5) 0.011(4) -0.009(4) -0.027(4)
C9 0.048(4) 0.036(5) 0.051(5) 0.014(4) -0.022(4) -0.024(4)
C10 0.074(5) 0.044(5) 0.055(6) 0.020(4) -0.033(4) -0.037(4)
C11 0.066(5) 0.061(6) 0.038(5) 0.018(4) -0.019(4) -0.034(5)
C12 0.049(4) 0.061(6) 0.036(5) 0.014(4) -0.017(4) -0.034(4)
N3 0.060(4) 0.040(4) 0.025(3) 0.014(3) -0.019(3) -0.034(3)
C13 0.094(6) 0.055(6) 0.070(6) 0.021(5) -0.063(5) -0.050(5)
C14 0.068(5) 0.057(6) 0.030(4) 0.018(4) -0.028(4) -0.046(5)
C15 0.071(6) 0.075(7) 0.042(5) 0.024(5) -0.034(4) -0.053(5)
C16 0.040(4) 0.065(6) 0.037(5) 0.018(4) -0.006(4) -0.034(4)
C17 0.032(4) 0.055(5) 0.036(4) 0.002(4) -0.001(4) -0.026(4)
C18 0.045(5) 0.067(6) 0.025(4) 0.013(4) -0.001(4) -0.039(5)
N4 0.046(3) 0.046(4) 0.022(3) 0.008(3) -0.011(3) -0.030(3)
N5 0.026(5) 0.038(6) 0.025(6) 0.011(4) -0.004(4) -0.014(5)
C28 0.054(8) 0.050(10) 0.031(8) 0.020(6) -0.018(7) -0.025(7)
C29 0.039(8) 0.055(9) 0.032(7) -0.001(8) -0.004(6) -0.029(7)
C30 0.067(9) 0.092(11) 0.049(8) 0.000(9) -0.020(7) -0.052(8)
C31 0.048(8) 0.085(11) 0.060(9) -0.027(8) -0.011(6) -0.034(8)
C32 0.041(7) 0.052(8) 0.049(8) -0.012(6) -0.009(6) -0.031(7)
C33 0.028(6) 0.063(10) 0.029(7) 0.004(6) -0.010(5) -0.018(6)
N6 0.024(5) 0.022(7) 0.039(5) 0.008(6) -0.014(4) -0.009(6)
C34 0.035(7) 0.049(13) 0.022(9) 0.006(7) -0.010(6) -0.026(8)
C35 0.031(4) 0.032(6) 0.033(8) 0.003(7) -0.003(6) -0.017(4)
C36 0.040(8) 0.052(9) 0.038(5) 0.011(5) -0.011(5) -0.028(7)
C37 0.033(8) 0.050(9) 0.048(5) -0.003(6) -0.002(5) -0.022(7)
C38 0.039(8) 0.052(10) 0.036(5) -0.005(6) -0.005(5) -0.023(7)
C39 0.042(5) 0.047(8) 0.020(8) 0.004(7) -0.003(6) -0.023(6)
N7 0.018(4) 0.025(6) 0.014(7) -0.005(6) 0.010(5) -0.010(5)
C40 0.030(6) 0.068(10) 0.044(7) 0.022(7) -0.009(6) -0.017(7)
C41 0.031(7) 0.047(7) 0.035(8) 0.015(7) -0.006(6) -0.010(6)
C42 0.090(8) 0.035(6) 0.072(8) 0.003(6) 0.026(6) -0.006(6)
C43 0.115(13) 0.048(10) 0.090(12) -0.013(8) 0.056(9) -0.008(9)
C44 0.121(12) 0.034(9) 0.074(10) -0.009(7) 0.045(9) -0.028(8)
C45 0.050(8) 0.043(9) 0.038(9) 0.004(6) 0.012(6) -0.017(6)
N8 0.033(5) 0.036(4) 0.019(7) 0.017(4) -0.007(5) -0.020(4)
N5B 0.026(5) 0.038(6) 0.025(6) 0.011(4) -0.004(4) -0.014(5)
C28B 0.054(8) 0.050(10) 0.031(8) 0.020(6) -0.018(7) -0.025(7)
C29B 0.039(8) 0.055(9) 0.032(7) -0.001(8) -0.004(6) -0.029(7)
C30B 0.067(9) 0.092(11) 0.049(8) 0.000(9) -0.020(7) -0.052(8)
C31B 0.048(8) 0.085(11) 0.060(9) -0.027(8) -0.011(6) -0.034(8)
C32B 0.041(7) 0.052(8) 0.049(8) -0.012(6) -0.009(6) -0.031(7)
C33B 0.028(6) 0.063(10) 0.029(7) 0.004(6) -0.010(5) -0.018(6)
N6B 0.024(5) 0.022(7) 0.039(5) 0.008(6) -0.014(4) -0.009(6)
C34B 0.035(7) 0.049(13) 0.022(9) 0.006(7) -0.010(6) -0.026(8)
C35B 0.031(4) 0.032(6) 0.033(8) 0.003(7) -0.003(6) -0.017(4)
C36B 0.040(8) 0.052(9) 0.038(5) 0.011(5) -0.011(5) -0.028(7)
C37B 0.033(8) 0.050(9) 0.048(5) -0.003(6) -0.002(5) -0.022(7)
C38B 0.039(8) 0.052(10) 0.036(5) -0.005(6) -0.005(5) -0.023(7)
C39B 0.042(5) 0.047(8) 0.020(8) 0.004(7) -0.003(6) -0.023(6)
N7B 0.018(4) 0.025(6) 0.014(7) -0.005(6) 0.010(5) -0.010(5)
C40B 0.030(6) 0.068(10) 0.044(7) 0.022(7) -0.009(6) -0.017(7)
C41B 0.031(7) 0.047(7) 0.035(8) 0.015(7) -0.006(6) -0.010(6)
C42B 0.090(8) 0.035(6) 0.072(8) 0.003(6) 0.026(6) -0.006(6)
C43B 0.115(13) 0.048(10) 0.090(12) -0.013(8) 0.056(9) -0.008(9)
C44B 0.121(12) 0.034(9) 0.074(10) -0.009(7) 0.045(9) -0.028(8)
C45B 0.050(8) 0.043(9) 0.038(9) 0.004(6) 0.012(6) -0.017(6)
N8B 0.033(5) 0.036(4) 0.019(7) 0.017(4) -0.007(5) -0.020(4)
C19 0.023(3) 0.035(4) 0.028(4) 0.008(3) -0.004(3) -0.015(3)
C20 0.023(3) 0.028(4) 0.025(4) 0.005(3) -0.006(3) -0.010(3)
C21 0.030(4) 0.026(4) 0.019(4) 0.008(3) -0.007(3) -0.020(3)
C22 0.017(3) 0.034(5) 0.029(4) 0.003(4) -0.008(3) -0.013(3)
C23 0.025(4) 0.047(5) 0.030(4) 0.006(4) -0.005(3) -0.019(4)
C24 0.049(5) 0.060(6) 0.029(5) 0.008(4) -0.008(4) -0.024(4)
C25 0.051(5) 0.067(6) 0.031(5) 0.029(5) -0.010(4) -0.029(5)
C26 0.043(4) 0.035(5) 0.055(5) 0.027(4) -0.022(4) -0.021(4)
C27 0.031(4) 0.045(5) 0.034(4) 0.007(4) -0.012(3) -0.019(4)
C46 0.018(3) 0.025(4) 0.019(4) 0.000(3) 0.001(3) -0.003(3)
C47 0.022(3) 0.024(4) 0.017(4) -0.001(3) -0.001(3) -0.009(3)
C48 0.019(3) 0.028(4) 0.018(4) 0.013(3) -0.009(3) -0.011(3)
C49 0.029(4) 0.018(4) 0.024(4) 0.010(3) -0.011(3) -0.011(3)
C50 0.031(4) 0.039(5) 0.032(4) 0.010(3) -0.008(3) -0.011(3)
C51 0.024(4) 0.034(4) 0.048(5) 0.011(4) -0.020(4) -0.008(3)
C52 0.051(5) 0.048(5) 0.042(5) 0.013(4) -0.026(4) -0.028(4)
C53 0.052(4) 0.065(6) 0.025(4) 0.013(4) -0.012(4) -0.038(4)
C54 0.027(4) 0.043(5) 0.030(4) 0.010(3) -0.010(3) -0.024(3)
B2B 0.038(12) 0.023(13) 0.049(15) 0.014(11) -0.014(11) -0.006(11)
F5B 0.050(5) 0.052(6) 0.027(5) 0.002(4) -0.015(4) -0.027(5)
F6B 0.044(5) 0.049(6) 0.021(5) 0.003(4) -0.007(4) -0.020(5)
F8B 0.038(6) 0.061(7) 0.045(6) 0.003(5) -0.004(5) -0.019(5)
F7B 0.052(7) 0.044(7) 0.033(7) 0.005(6) -0.004(6) -0.020(6)
B2 0.071(15) 0.089(18) 0.055(14) 0.046(13) -0.047(12) -0.042(14)
F5 0.120(7) 0.081(7) 0.094(7) 0.019(5) -0.074(6) -0.042(6)
F6 0.128(9) 0.232(15) 0.080(8) 0.075(9) -0.040(7) -0.139(10)
F7 0.086(8) 0.109(10) 0.127(10) -0.011(8) -0.027(7) -0.010(7)
F8 0.127(7) 0.097(7) 0.084(6) 0.047(5) -0.075(6) -0.075(6)
O1 0.049(3) 0.043(3) 0.028(3) 0.016(2) -0.016(2) -0.038(2)
O2 0.043(3) 0.043(3) 0.022(3) 0.010(2) -0.011(2) -0.030(2)
O3 0.034(2) 0.026(3) 0.026(3) 0.014(2) -0.012(2) -0.017(2)
O4 0.033(2) 0.040(3) 0.028(3) 0.019(2) -0.011(2) -0.028(2)
B1 0.030(6) 0.033(7) 0.031(9) 0.015(7) -0.011(6) -0.002(6)
F1 0.061(6) 0.065(7) 0.064(8) 0.008(6) -0.023(6) -0.039(6)
F2 0.054(9) 0.042(10) 0.17(2) 0.062(10) -0.061(12) -0.022(8)
F3 0.050(5) 0.050(6) 0.072(7) -0.012(6) -0.012(5) -0.022(5)
F4 0.055(5) 0.056(6) 0.074(8) -0.004(6) 0.000(5) -0.026(5)
B1B 0.030(6) 0.033(7) 0.031(9) 0.015(7) -0.011(6) -0.002(6)
F1B 0.065(9) 0.22(2) 0.034(9) 0.008(10) 0.009(8) 0.037(10)
F2B 0.112(14) 0.084(13) 0.107(13) -0.050(9) 0.006(9) -0.052(10)
F3B 0.055(6) 0.071(7) 0.031(6) 0.007(5) -0.007(4) -0.039(5)
F4B 0.137(10) 0.105(9) 0.040(7) -0.004(7) 0.008(7) -0.103(8)
Fe1 0.0551(7) 0.0459(7) 0.0243(6) 0.0105(5) -0.0128(5) -0.0371(6)
Fe2 0.0330(6) 0.0446(7) 0.0386(7) 0.0257(5) -0.0158(5) -0.0251(5)

loop_
_atom_type_symbol
_atom_type_description
_atom_type_scat_dispersion_real
_atom_type_scat_dispersion_imag
_atom_type_scat_source
C C 0.0033 0.0016 'International Tables Vol C Tables 4.2.6.8 and 6.1.1.4'
H H 0 0 'International Tables Vol C Tables 4.2.6.8 and 6.1.1.4'
N N 0.0061 0.0033 'International Tables Vol C Tables 4.2.6.8 and 6.1.1.4'
O O 0.0106 0.006 'International Tables Vol C Tables 4.2.6.8 and 6.1.1.4'
B B 0.0013 0.0007 'International Tables Vol C Tables 4.2.6.8 and 6.1.1.4'
F F 0.0171 0.0103 'International Tables Vol C Tables 4.2.6.8 and 6.1.1.4'
Fe Fe 0.3463 0.8444 'International Tables Vol C Tables 4.2.6.8 and 6.1.1.4'

loop_
_geom_angle_atom_site_label_1
_geom_angle_atom_site_label_2
_geom_angle_atom_site_label_3
_geom_angle
_geom_angle_site_symmetry_1
_geom_angle_site_symmetry_3
_geom_angle_publ_flag
C7 N1 C13 111.7(5) . . ?
C7 N1 C1 110.7(5) . . ?
C13 N1 C1 113.1(6) . . ?
C7 N1 Fe1 107.4(4) . . ?
C13 N1 Fe1 107.9(4) . . ?
C1 N1 Fe1 105.6(4) . . ?
C2 C1 N1 109.7(6) . . ?
C2 C1 H1A 109.7 . . ?
N1 C1 H1A 109.7 . . ?
C2 C1 H1B 109.7 . . ?
N1 C1 H1B 109.7 . . ?
H1A C1 H1B 108.2 . . ?
N2 C2 C3 121.6(7) . . ?
N2 C2 C1 115.5(6) . . ?
C3 C2 C1 122.8(8) . . ?
C4 C3 C2 119.1(8) . . ?
C4 C3 H3 120.4 . . ?
C2 C3 H3 120.4 . . ?
C3 C4 C5 121.0(8) . . ?
C3 C4 H4 119.5 . . ?
C5 C4 H4 119.5 . . ?
C4 C5 C6 117.2(8) . . ?
C4 C5 H5 121.4 . . ?
C6 C5 H5 121.4 . . ?
N2 C6 C5 122.1(8) . . ?
N2 C6 H6 119 . . ?
C5 C6 H6 119 . . ?
C6 N2 C2 119.0(6) . . ?
C6 N2 Fe1 122.3(5) . . ?
C2 N2 Fe1 118.1(5) . . ?
N1 C7 C8 111.5(5) . . ?
N1 C7 H7A 109.3 . . ?
C8 C7 H7A 109.3 . . ?
N1 C7 H7B 109.3 . . ?
C8 C7 H7B 109.3 . . ?
H7A C7 H7B 108 . . ?
N3 C8 C9 122.2(6) . . ?
N3 C8 C7 115.8(5) . . ?
C9 C8 C7 122.0(6) . . ?
C10 C9 C8 119.9(6) . . ?
C10 C9 H9 120.1 . . ?
C8 C9 H9 120.1 . . ?
C11 C10 C9 118.0(6) . . ?
C11 C10 H10 121 . . ?
C9 C10 H10 121 . . ?
C10 C11 C12 119.9(6) . . ?
C10 C11 H11 120.1 . . ?
C12 C11 H11 120.1 . . ?
N3 C12 C11 122.4(6) . . ?
N3 C12 H12 118.8 . . ?
C11 C12 H12 118.8 . . ?
C12 N3 C8 117.5(5) . . ?
C12 N3 Fe1 124.9(4) . . ?
C8 N3 Fe1 117.6(4) . . ?
N1 C13 C14 112.5(5) . . ?
N1 C13 H13A 109.1 . . ?
C14 C13 H13A 109.1 . . ?
N1 C13 H13B 109.1 . . ?
C14 C13 H13B 109.1 . . ?
H13A C13 H13B 107.8 . . ?
N4 C14 C15 121.7(6) . . ?
N4 C14 C13 114.8(6) . . ?
C15 C14 C13 123.4(6) . . ?
C16 C15 C14 120.1(6) . . ?
C16 C15 H15 120 . . ?
C14 C15 H15 120 . . ?
C15 C16 C17 119.6(7) . . ?
C15 C16 H16 120.2 . . ?
C17 C16 H16 120.2 . . ?
C18 C17 C16 117.8(7) . . ?
C18 C17 H17 121.1 . . ?
C16 C17 H17 121.1 . . ?
N4 C18 C17 123.8(6) . . ?
N4 C18 H18 118.1 . . ?
C17 C18 H18 118.1 . . ?
C18 N4 C14 117.0(6) . . ?
C18 N4 Fe1 123.3(4) . . ?
C14 N4 Fe1 119.7(5) . . ?
C34 N5 C28 109.2(10) . . ?
C34 N5 C40 112.0(10) . . ?
C28 N5 C40 111.9(9) . . ?
C34 N5 Fe2 106.0(8) . . ?
C28 N5 Fe2 109.3(7) . . ?
C40 N5 Fe2 108.3(7) . . ?
C29 C28 N5 112.2(10) . . ?
C29 C28 H28A 109.2 . . ?
N5 C28 H28A 109.2 . . ?
C29 C28 H28B 109.2 . . ?
N5 C28 H28B 109.2 . . ?
H28A C28 H28B 107.9 . . ?
C30 C29 N6 120 . . ?
C30 C29 C28 125.5(8) . . ?
N6 C29 C28 114.4(8) . . ?
C31 C30 C29 120 . . ?
C31 C30 H30 120 . . ?
C29 C30 H30 120 . . ?
C30 C31 C32 120 . . ?
C30 C31 H31 120 . . ?
C32 C31 H31 120 . . ?
C33 C32 C31 120 . . ?
C33 C32 H32 120 . . ?
C31 C32 H32 120 . . ?
C32 C33 N6 120 . . ?
C32 C33 H33 120 . . ?
N6 C33 H33 120 . . ?
C33 N6 C29 120 . . ?
C33 N6 Fe2 121.3(5) . . ?
C29 N6 Fe2 118.6(5) . . ?
N5 C34 C35 112.5(12) . . ?
N5 C34 H34A 109.1 . . ?
C35 C34 H34A 109.1 . . ?
N5 C34 H34B 109.1 . . ?
C35 C34 H34B 109.1 . . ?
H34A C34 H34B 107.8 . . ?
N7 C35 C36 122.0(12) . . ?
N7 C35 C34 114.2(13) . . ?
C36 C35 C34 123.7(12) . . ?
C37 C36 C35 118.7(12) . . ?
C37 C36 H36 120.6 . . ?
C35 C36 H36 120.6 . . ?
C36 C37 C38 119.7(12) . . ?
C36 C37 H37 120.2 . . ?
C38 C37 H37 120.2 . . ?
C39 C38 C37 118.0(13) . . ?
C39 C38 H38 121 . . ?
C37 C38 H38 121 . . ?
N7 C39 C38 123.4(14) . . ?
N7 C39 H39 118.3 . . ?
C38 C39 H39 118.3 . . ?
C39 N7 C35 117.6(12) . . ?
C39 N7 Fe2 122.9(14) . . ?
C35 N7 Fe2 116.6(10) . . ?
C41 C40 N5 114.4(9) . . ?
C41 C40 H40A 108.7 . . ?
N5 C40 H40A 108.7 . . ?
C41 C40 H40B 108.7 . . ?
N5 C40 H40B 108.7 . . ?
H40A C40 H40B 107.6 . . ?
C42 C41 N8 120 . . ?
C42 C41 C40 123.1(7) . . ?
N8 C41 C40 116.7(7) . . ?
C43 C42 C41 120 . . ?
C43 C42 H42 120 . . ?
C41 C42 H42 120 . . ?
C42 C43 C44 120 . . ?
C42 C43 H43 120 . . ?
C44 C43 H43 120 . . ?
C43 C44 C45 120 . . ?
C43 C44 H44 120 . . ?
C45 C44 H44 120 . . ?
N8 C45 C44 120 . . ?
N8 C45 H45 120 . . ?
C44 C45 H45 120 . . ?
C45 N8 C41 120 . . ?
C45 N8 Fe2 117.9(4) . . ?
C41 N8 Fe2 121.3(4) . . ?
C28B N5B C40B 114.9(10) . . ?
C28B N5B C34B 111.1(10) . . ?
C40B N5B C34B 111.0(10) . . ?
C28B N5B Fe2 101.0(7) . . ?
C40B N5B Fe2 112.6(7) . . ?
C34B N5B Fe2 105.5(9) . . ?
C29B C28B N5B 109.0(10) . . ?
C29B C28B H28C 109.9 . . ?
N5B C28B H28C 109.9 . . ?
C29B C28B H28D 109.9 . . ?
N5B C28B H28D 109.9 . . ?
H28C C28B H28D 108.3 . . ?
C30B C29B N6B 120 . . ?
C30B C29B C28B 124.4(8) . . ?
N6B C29B C28B 115.6(8) . . ?
C31B C30B C29B 120 . . ?
C31B C30B H30B 120 . . ?
C29B C30B H30B 120 . . ?
C30B C31B C32B 120 . . ?
C30B C31B H31B 120 . . ?
C32B C31B H31B 120 . . ?
C33B C32B C31B 120 . . ?
C33B C32B H32B 120 . . ?
C31B C32B H32B 120 . . ?
N6B C33B C32B 120 . . ?
N6B C33B H33B 120 . . ?
C32B C33B H33B 120 . . ?
C33B N6B C29B 120 . . ?
C33B N6B Fe2 121.3(5) . . ?
C29B N6B Fe2 118.7(5) . . ?
N5B C34B C35B 110.6(12) . . ?
N5B C34B H34C 109.5 . . ?
C35B C34B H34C 109.5 . . ?
N5B C34B H34D 109.5 . . ?
C35B C34B H34D 109.5 . . ?
H34C C34B H34D 108.1 . . ?
N7B C35B C36B 123.0(12) . . ?
N7B C35B C34B 116.9(12) . . ?
C36B C35B C34B 120.0(12) . . ?
C37B C36B C35B 119.4(13) . . ?
C37B C36B H36B 120.3 . . ?
C35B C36B H36B 120.3 . . ?
C36B C37B C38B 119.2(13) . . ?
C36B C37B H37B 120.4 . . ?
C38B C37B H37B 120.4 . . ?
C39B C38B C37B 117.3(14) . . ?
C39B C38B H38B 121.4 . . ?
C37B C38B H38B 121.4 . . ?
N7B C39B C38B 124.7(15) . . ?
N7B C39B H39B 117.7 . . ?
C38B C39B H39B 117.7 . . ?
C39B N7B C35B 116.2(12) . . ?
C39B N7B Fe2 127.4(12) . . ?
C35B N7B Fe2 115.9(10) . . ?
N5B C40B C41B 114.6(10) . . ?
N5B C40B H40C 108.6 . . ?
C41B C40B H40C 108.6 . . ?
N5B C40B H40D 108.6 . . ?
C41B C40B H40D 108.6 . . ?
H40C C40B H40D 107.6 . . ?
C42B C41B N8B 120 . . ?
C42B C41B C40B 124.1(8) . . ?
N8B C41B C40B 115.8(8) . . ?
C41B C42B C43B 120 . . ?
C41B C42B H42B 120 . . ?
C43B C42B H42B 120 . . ?
C44B C43B C42B 120 . . ?
C44B C43B H43B 120 . . ?
C42B C43B H43B 120 . . ?
C45B C44B C43B 120 . . ?
C45B C44B H44B 120 . . ?
C43B C44B H44B 120 . . ?
C44B C45B N8B 120 . . ?
C44B C45B H45B 120 . . ?
N8B C45B H45B 120 . . ?
C45B N8B C41B 120 . . ?
C45B N8B Fe2 119.9(5) . . ?
C41B N8B Fe2 119.3(5) . . ?
O1 C19 C21 125.3(5) . 2_556 ?
O1 C19 C20 113.4(5) . . ?
C21 C19 C20 121.3(5) 2_556 . ?
O2 C20 C21 123.5(5) . . ?
O2 C20 C19 114.4(5) . . ?
C21 C20 C19 122.1(5) . . ?
C19 C21 C20 116.6(5) 2_556 . ?
C19 C21 C22 121.4(5) 2_556 . ?
C20 C21 C22 122.0(5) . . ?
C23 C22 C27 118.8(6) . . ?
C23 C22 C21 120.8(6) . . ?
C27 C22 C21 120.4(6) . . ?
C22 C23 C24 121.5(6) . . ?
C22 C23 H23 119.2 . . ?
C24 C23 H23 119.2 . . ?
C25 C24 C23 118.7(7) . . ?
C25 C24 H24 120.6 . . ?
C23 C24 H24 120.6 . . ?
C26 C25 C24 120.4(6) . . ?
C26 C25 H25 119.8 . . ?
C24 C25 H25 119.8 . . ?
C25 C26 C27 120.7(7) . . ?
C25 C26 H26 119.6 . . ?
C27 C26 H26 119.6 . . ?
C26 C27 C22 119.8(6) . . ?
C26 C27 H27 120.1 . . ?
C22 C27 H27 120.1 . . ?
O3 C46 C48 124.3(5) . 2_567 ?
O3 C46 C47 114.8(5) . . ?
C48 C46 C47 120.9(5) 2_567 . ?
O4 C47 C48 124.6(5) . . ?
O4 C47 C46 112.6(5) . . ?
C48 C47 C46 122.8(5) . . ?
C47 C48 C46 116.3(5) . 2_567 ?
C47 C48 C49 121.9(5) . . ?
C46 C48 C49 121.8(5) 2_567 . ?
C50 C49 C54 117.4(5) . . ?
C50 C49 C48 122.0(5) . . ?
C54 C49 C48 120.5(5) . . ?
C51 C50 C49 121.6(6) . . ?
C51 C50 H50 119.2 . . ?
C49 C50 H50 119.2 . . ?
C52 C51 C50 120.1(6) . . ?
C52 C51 H51 120 . . ?
C50 C51 H51 120 . . ?
C51 C52 C53 118.6(6) . . ?
C51 C52 H52 120.7 . . ?
C53 C52 H52 120.7 . . ?
C54 C53 C52 121.4(6) . . ?
C54 C53 H53 119.3 . . ?
C52 C53 H53 119.3 . . ?
C53 C54 C49 120.8(5) . . ?
C53 C54 H54 119.6 . . ?
C49 C54 H54 119.6 . . ?
F7B B2B F8B 110.4(11) . . ?
F7B B2B F6B 108.9(11) . . ?
F8B B2B F6B 110.1(12) . . ?
F7B B2B F5B 109.1(12) . . ?
F8B B2B F5B 109.3(11) . . ?
F6B B2B F5B 108.9(10) . . ?
F6 B2 F8 108.0(11) . . ?
F6 B2 F7 109.4(14) . . ?
F8 B2 F7 111.1(12) . . ?
F6 B2 F5 109.3(12) . . ?
F8 B2 F5 109.7(12) . . ?
F7 B2 F5 109.2(11) . . ?
C19 O1 Fe1 121.2(4) . . ?
C20 O2 Fe1 115.5(3) . . ?
C46 O3 Fe2 116.0(3) . . ?
C47 O4 Fe2 121.8(3) . . ?
F2 B1 F4 111.1(12) . . ?
F2 B1 F3 110.2(15) . . ?
F4 B1 F3 110.2(11) . . ?
F2 B1 F1 107.1(12) . . ?
F4 B1 F1 109.3(11) . . ?
F3 B1 F1 108.8(11) . . ?
F4B B1B F2B 106.9(14) . . ?
F4B B1B F3B 111.3(11) . . ?
F2B B1B F3B 108.3(15) . . ?
F4B B1B F1B 113.0(16) . . ?
F2B B1B F1B 106.9(15) . . ?
F3B B1B F1B 110.1(11) . . ?
O1 Fe1 N4 106.75(18) . . ?
O1 Fe1 N2 120.1(2) . . ?
N4 Fe1 N2 124.4(2) . . ?
O1 Fe1 O2 75.07(14) . . ?
N4 Fe1 O2 86.43(17) . . ?
N2 Fe1 O2 78.96(17) . . ?
O1 Fe1 N3 84.18(17) . . ?
N4 Fe1 N3 107.61(19) . . ?
N2 Fe1 N3 105.3(2) . . ?
O2 Fe1 N3 157.72(17) . . ?
O1 Fe1 N1 157.45(16) . . ?
N4 Fe1 N1 75.3(2) . . ?
N2 Fe1 N1 72.4(2) . . ?
O2 Fe1 N1 127.30(17) . . ?
N3 Fe1 N1 74.03(18) . . ?
N8 Fe2 O4 114.9(3) . . ?
N6B Fe2 O4 125.5(3) . . ?
N8 Fe2 N7 99.7(7) . . ?
O4 Fe2 N7 86.9(5) . . ?
N8 Fe2 O3 91.8(3) . . ?
N6B Fe2 O3 87.9(3) . . ?
O4 Fe2 O3 74.74(14) . . ?
N7 Fe2 O3 161.2(5) . . ?
N6B Fe2 N7B 108.2(6) . . ?
O4 Fe2 N7B 83.8(5) . . ?
O3 Fe2 N7B 158.2(5) . . ?
N6B Fe2 N8B 133.6(4) . . ?
O4 Fe2 N8B 97.3(3) . . ?
O3 Fe2 N8B 87.0(3) . . ?
N7B Fe2 N8B 91.9(7) . . ?
N8 Fe2 N6 136.8(3) . . ?
O4 Fe2 N6 103.8(2) . . ?
N7 Fe2 N6 100.8(6) . . ?
O3 Fe2 N6 80.2(2) . . ?
N8 Fe2 N5 77.5(3) . . ?
O4 Fe2 N5 161.0(2) . . ?
N7 Fe2 N5 76.5(5) . . ?
O3 Fe2 N5 120.8(3) . . ?
N6 Fe2 N5 70.9(3) . . ?
N6B Fe2 N5B 74.5(4) . . ?
O4 Fe2 N5B 153.3(3) . . ?
O3 Fe2 N5B 127.7(3) . . ?
N7B Fe2 N5B 72.2(5) . . ?
N8B Fe2 N5B 72.6(3) . . ?

loop_
_geom_bond_atom_site_label_1
_geom_bond_atom_site_label_2
_geom_bond_distance
_geom_bond_site_symmetry_2
_geom_bond_publ_flag
N1 C7 1.465(7) . ?
N1 C13 1.469(8) . ?
N1 C1 1.477(7) . ?
N1 Fe1 2.294(5) . ?
C1 C2 1.467(9) . ?
C1 H1A 0.99 . ?
C1 H1B 0.99 . ?
C2 N2 1.347(8) . ?
C2 C3 1.391(8) . ?
C3 C4 1.352(9) . ?
C3 H3 0.95 . ?
C4 C5 1.387(9) . ?
C4 H4 0.95 . ?
C5 C6 1.405(8) . ?
C5 H5 0.95 . ?
C6 N2 1.344(8) . ?
C6 H6 0.95 . ?
N2 Fe1 2.140(6) . ?
C7 C8 1.500(7) . ?
C7 H7A 0.99 . ?
C7 H7B 0.99 . ?
C8 N3 1.348(7) . ?
C8 C9 1.377(7) . ?
C9 C10 1.376(8) . ?
C9 H9 0.95 . ?
C10 C11 1.372(8) . ?
C10 H10 0.95 . ?
C11 C12 1.377(8) . ?
C11 H11 0.95 . ?
C12 N3 1.344(7) . ?
C12 H12 0.95 . ?
N3 Fe1 2.189(5) . ?
C13 C14 1.489(8) . ?
C13 H13A 0.99 . ?
C13 H13B 0.99 . ?
C14 N4 1.357(7) . ?
C14 C15 1.372(8) . ?
C15 C16 1.368(8) . ?
C15 H15 0.95 . ?
C16 C17 1.378(7) . ?
C16 H16 0.95 . ?
C17 C18 1.374(7) . ?
C17 H17 0.95 . ?
C18 N4 1.356(7) . ?
C18 H18 0.95 . ?
N4 Fe1 2.126(5) . ?
N5 C34 1.462(11) . ?
N5 C28 1.473(12) . ?
N5 C40 1.479(13) . ?
N5 Fe2 2.341(9) . ?
C28 C29 1.428(12) . ?
C28 H28A 0.99 . ?
C28 H28B 0.99 . ?
C29 C30 1.39 . ?
C29 N6 1.39 . ?
C30 C31 1.39 . ?
C30 H30 0.95 . ?
C31 C32 1.39 . ?
C31 H31 0.95 . ?
C32 C33 1.39 . ?
C32 H32 0.95 . ?
C33 N6 1.39 . ?
C33 H33 0.95 . ?
N6 Fe2 2.270(7) . ?
C34 C35 1.501(13) . ?
C34 H34A 0.99 . ?
C34 H34B 0.99 . ?
C35 N7 1.357(11) . ?
C35 C36 1.394(14) . ?
C36 C37 1.369(13) . ?
C36 H36 0.95 . ?
C37 C38 1.394(12) . ?
C37 H37 0.95 . ?
C38 C39 1.384(17) . ?
C38 H38 0.95 . ?
C39 N7 1.341(14) . ?
C39 H39 0.95 . ?
N7 Fe2 2.155(14) . ?
C40 C41 1.471(11) . ?
C40 H40A 0.99 . ?
C40 H40B 0.99 . ?
C41 C42 1.39 . ?
C41 N8 1.39 . ?
C42 C43 1.39 . ?
C42 H42 0.95 . ?
C43 C44 1.39 . ?
C43 H43 0.95 . ?
C44 C45 1.39 . ?
C44 H44 0.95 . ?
C45 N8 1.39 . ?
C45 H45 0.95 . ?
N8 Fe2 1.994(7) . ?
N5B C28B 1.459(12) . ?
N5B C40B 1.463(13) . ?
N5B C34B 1.473(11) . ?
N5B Fe2 2.364(10) . ?
C28B C29B 1.448(13) . ?
C28B H28C 0.99 . ?
C28B H28D 0.99 . ?
C29B C30B 1.39 . ?
C29B N6B 1.39 . ?
C30B C31B 1.39 . ?
C30B H30B 0.95 . ?
C31B C32B 1.39 . ?
C31B H31B 0.95 . ?
C32B C33B 1.39 . ?
C32B H32B 0.95 . ?
C33B N6B 1.39 . ?
C33B H33B 0.95 . ?
N6B Fe2 1.995(6) . ?
C34B C35B 1.504(13) . ?
C34B H34C 0.99 . ?
C34B H34D 0.99 . ?
C35B N7B 1.358(11) . ?
C35B C36B 1.388(13) . ?
C36B C37B 1.374(13) . ?
C36B H36B 0.95 . ?
C37B C38B 1.399(13) . ?
C37B H37B 0.95 . ?
C38B C39B 1.387(18) . ?
C38B H38B 0.95 . ?
C39B N7B 1.346(14) . ?
C39B H39B 0.95 . ?
N7B Fe2 2.249(15) . ?
C40B C41B 1.466(11) . ?
C40B H40C 0.99 . ?
C40B H40D 0.99 . ?
C41B C42B 1.39 . ?
C41B N8B 1.39 . ?
C42B C43B 1.39 . ?
C42B H42B 0.95 . ?
C43B C44B 1.39 . ?
C43B H43B 0.95 . ?
C44B C45B 1.39 . ?
C44B H44B 0.95 . ?
C45B N8B 1.39 . ?
C45B H45B 0.95 . ?
N8B Fe2 2.257(7) . ?
C19 O1 1.285(6) . ?
C19 C21 1.374(7) 2_556 ?
C19 C20 1.532(7) . ?
C20 O2 1.264(6) . ?
C20 C21 1.402(7) . ?
C21 C19 1.374(7) 2_556 ?
C21 C22 1.480(7) . ?
C22 C23 1.388(8) . ?
C22 C27 1.397(8) . ?
C23 C24 1.393(8) . ?
C23 H23 0.95 . ?
C24 C25 1.392(9) . ?
C24 H24 0.95 . ?
C25 C26 1.375(9) . ?
C25 H25 0.95 . ?
C26 C27 1.391(8) . ?
C26 H26 0.95 . ?
C27 H27 0.95 . ?
C46 O3 1.258(6) . ?
C46 C48 1.421(7) 2_567 ?
C46 C47 1.521(7) . ?
C47 O4 1.302(6) . ?
C47 C48 1.373(7) . ?
C48 C46 1.421(7) 2_567 ?
C48 C49 1.477(7) . ?
C49 C50 1.386(7) . ?
C49 C54 1.389(7) . ?
C50 C51 1.385(8) . ?
C50 H50 0.95 . ?
C51 C52 1.377(8) . ?
C51 H51 0.95 . ?
C52 C53 1.378(8) . ?
C52 H52 0.95 . ?
C53 C54 1.372(8) . ?
C53 H53 0.95 . ?
C54 H54 0.95 . ?
B2B F7B 1.361(14) . ?
B2B F8B 1.371(14) . ?
B2B F6B 1.372(14) . ?
B2B F5B 1.405(14) . ?
B2 F6 1.343(15) . ?
B2 F8 1.366(14) . ?
B2 F7 1.373(15) . ?
B2 F5 1.376(13) . ?
O1 Fe1 2.021(4) . ?
O2 Fe1 2.185(4) . ?
O3 Fe2 2.185(3) . ?
O4 Fe2 2.009(4) . ?
B1 F2 1.361(15) . ?
B1 F4 1.364(13) . ?
B1 F3 1.370(14) . ?
B1 F1 1.389(15) . ?
B1B F4B 1.353(14) . ?
B1B F2B 1.361(17) . ?
B1B F3B 1.368(15) . ?
B1B F1B 1.372(15) . ?

_cod_database_fobs_code 2312839
